data_7108482
loop_
_publ_author_name
'Sajesh P. Thomas'
'K. Nagarajan'
'T. N. Guru Row'

_publ_section_title
;
 Polymorphism and tautomeric preference in fenobam and the utility of NLO
 response to detect polymorphic impurities
;
_journal_name_full Chem.Commun.
_journal_page_first 10559
_journal_paper_doi 10.1039/c2cc34912d
_journal_volume 48
_journal_year 2012
_chemical_compound_source 'see text'
_chemical_formula_moiety 'C11 H11 Cl N4 O2'
_chemical_formula_sum 'C11 H11 Cl N4 O2'
_chemical_formula_weight 266.69
_chemical_melting_point 456
_chemical_name_common fenobam
_chemical_name_systematic ?
_space_group_IT_number 9
_symmetry_cell_setting monoclinic
_symmetry_Int_Tables_number 9
_symmetry_space_group_name_Hall 'C -2yc'
_symmetry_space_group_name_H-M 'C 1 c 1'
_atom_sites_solution_hydrogens geom
_atom_sites_solution_primary direct
_atom_sites_solution_secondary difmap
_cell_angle_alpha 90
_cell_angle_beta 101.188(9)
_cell_angle_gamma 90
_cell_formula_units_Z 4
_cell_length_a 12.8327(14)
_cell_length_b 7.6792(14)
_cell_length_c 11.9725(14)
_cell_measurement_reflns_used 2226
_cell_measurement_temperature 296
_cell_measurement_theta_max 26.0
_cell_measurement_theta_min 3.1
_cell_volume 1157.4(3)
_computing_cell_refinement 'SET4 (de Boer & Duisenberg, 1984)'
_computing_data_collection 'Locally modified CAD4 Software (Enraf-Nonius, 1989)'
_computing_data_reduction 'HELENA (Spek, 1997)'
_computing_publication_material 'PLATON (Spek, 2003)'
_computing_structure_refinement 'SHELXL-97 (Sheldrick, 1997)'
_diffrn_ambient_temperature 296
_diffrn_detector_area_resol_mean 18.4
_diffrn_measured_fraction_theta_full 1.000
_diffrn_measured_fraction_theta_max 1.000
_diffrn_measurement_device_type 'Oxford Xcalibur,Eos(Nova) CCD detector'
_diffrn_measurement_method '\w scans'
_diffrn_radiation_monochromator graphite
_diffrn_radiation_probe x-ray
_diffrn_radiation_source 'Enhance (Mo) X-ray Source'
_diffrn_radiation_type MoK\a
_diffrn_radiation_wavelength 0.71073
_diffrn_reflns_av_R_equivalents 0.0286
_diffrn_reflns_av_sigmaI/netI 0.0286
_diffrn_reflns_limit_h_max 15
_diffrn_reflns_limit_h_min -15
_diffrn_reflns_limit_k_max 9
_diffrn_reflns_limit_k_min -9
_diffrn_reflns_limit_l_max 14
_diffrn_reflns_limit_l_min -14
_diffrn_reflns_number 8023
_diffrn_reflns_reduction_process
;
;
_diffrn_reflns_theta_full 25.99
_diffrn_reflns_theta_max 25.99
_diffrn_reflns_theta_min 3.11
_diffrn_standards_number 0
_exptl_absorpt_coefficient_mu 0.330
_exptl_absorpt_correction_T_max 0.9491
_exptl_absorpt_correction_T_min 0.9221
_exptl_absorpt_correction_type multi-scan
_exptl_absorpt_process_details 'CrysAlis RED (Oxford Diffraction,2009)'
_exptl_crystal_colour ' pale yellow'
_exptl_crystal_density_diffrn 1.531
_exptl_crystal_density_method 'Not Measured'
_exptl_crystal_description ' block'
_exptl_crystal_F_000 552
_exptl_crystal_size_max 0.25
_exptl_crystal_size_mid 0.2
_exptl_crystal_size_min 0.16
_refine_diff_density_max 0.152
_refine_diff_density_min -0.199
_refine_diff_density_rms 0.037
_refine_ls_abs_structure_details 'Flack H.D. (1983), Acta Cryst. A39, 876-881'
_refine_ls_abs_structure_Flack 0.04(5)
_refine_ls_extinction_method none
_refine_ls_goodness_of_fit_ref 1.035
_refine_ls_hydrogen_treatment mixed
_refine_ls_matrix_type full
_refine_ls_number_parameters 168
_refine_ls_number_reflns 2226
_refine_ls_number_restraints 3
_refine_ls_restrained_S_all 1.035
_refine_ls_R_factor_all 0.0286
_refine_ls_R_factor_gt 0.0261
_refine_ls_shift/su_max 0.000
_refine_ls_shift/su_mean 0.000
_refine_ls_structure_factor_coef Fsqd
_refine_ls_weighting_details 'calc w=1/[\s^2^(Fo^2^)+(0.0351P)^2^+0.1677P] where P=(Fo^2^+2Fc^2^)/3'
_refine_ls_weighting_scheme calc
_refine_ls_wR_factor_gt 0.0604
_refine_ls_wR_factor_ref 0.0618
_reflns_number_gt 2112
_reflns_number_total 2226
_reflns_threshold_expression >2\s(i)
_cod_data_source_file c2cc34912d.txt
_cod_data_source_block FormIII_Cc
_cod_depositor_comments
;
The following automatic conversions were performed:

'_chemical_melting_point' value '456 K' was changed to '456' - the
value should be numeric and without a unit designator.

Automatic conversion script
Id: cif_fix_values 1715 2011-07-08 13:25:40Z adriana 
;
_cod_original_sg_symbol_H-M 'C c'
_cod_database_code 7108482

loop_
_symmetry_equiv_pos_site_id
_symmetry_equiv_pos_as_xyz
1 x,y,z
2 x,-y,1/2+z
3 1/2+x,1/2+y,z
4 1/2+x,1/2-y,1/2+z

loop_
_atom_site_aniso_label
_atom_site_aniso_U_11
_atom_site_aniso_U_22
_atom_site_aniso_U_33
_atom_site_aniso_U_23
_atom_site_aniso_U_13
_atom_site_aniso_U_12
Cl1 0.0421(3) 0.0283(2) 0.0226(2) 0.0016(2) 0.0161(2) 0.0111(2)
O1 0.0371(8) 0.0209(7) 0.0280(8) 0.0034(6) 0.0177(7) 0.0064(6)
O2 0.0253(7) 0.0238(7) 0.0221(6) 0.0025(6) 0.0085(6) -0.0003(5)
N1 0.0254(8) 0.0177(7) 0.0171(8) -0.0003(6) 0.0091(6) 0.0029(6)
N2 0.0222(8) 0.0192(8) 0.0213(8) 0.0003(6) 0.0081(6) 0.0002(6)
N3 0.0227(8) 0.0164(7) 0.0195(8) -0.0009(6) 0.0097(6) 0.0009(6)
N4 0.0240(9) 0.0192(8) 0.0198(8) 0.0014(6) 0.0090(7) 0.0035(6)
C1 0.0203(9) 0.0232(9) 0.0165(9) -0.0032(7) 0.0054(7) 0.0000(7)
C2 0.0225(10) 0.0202(9) 0.0264(11) -0.0007(8) 0.0021(8) 0.0050(8)
C3 0.0250(10) 0.0218(11) 0.0202(11) 0.0051(8) 0.0011(8) -0.0008(8)
C4 0.0183(8) 0.0255(9) 0.0159(8) -0.0013(7) 0.0046(7) -0.0018(7)
C5 0.0158(8) 0.0174(9) 0.0187(8) -0.0022(7) 0.0018(7) -0.0032(7)
C6 0.0208(9) 0.0195(8) 0.0170(8) -0.0006(7) 0.0036(7) -0.0004(7)
C7 0.0211(9) 0.0172(9) 0.0208(9) -0.0006(8) 0.0051(8) -0.0018(7)
C8 0.0184(9) 0.0172(9) 0.0199(9) -0.0022(7) 0.0071(7) -0.0021(7)
C9 0.0159(9) 0.0168(8) 0.0215(9) -0.0023(8) 0.0029(7) -0.0023(7)
C10 0.0201(9) 0.0172(8) 0.0214(9) -0.0004(7) 0.0063(7) 0.0007(7)
C11 0.0249(10) 0.0276(10) 0.0218(10) -0.0034(8) 0.0114(8) 0.0006(8)

loop_
_atom_site_label
_atom_site_type_symbol
_atom_site_thermal_displace_type
_atom_site_fract_x
_atom_site_fract_y
_atom_site_fract_z
_atom_site_occupancy
_atom_site_U_iso_or_equiv
_atom_site_calc_flag
_atom_site_refinement_flags
Cl1 Cl Uani 0.32001(4) 1.24245(6) 0.49208(4) 1.000 0.0297(1) . .
O1 O Uani 0.49977(11) 0.67814(17) 0.43275(11) 1.000 0.0271(4) . .
O2 O Uani 0.64213(9) 0.14206(16) 0.58922(11) 1.000 0.0232(4) . .
N1 N Uani 0.52418(11) 0.82841(19) 0.27427(13) 1.000 0.0194(4) . .
N2 N Uani 0.59853(12) 0.56501(19) 0.30329(13) 1.000 0.0204(5) . .
N3 N Uani 0.61002(12) 0.38070(19) 0.47054(12) 1.000 0.0188(4) . .
N4 N Uani 0.68897(11) 0.30244(19) 0.33090(12) 1.000 0.0204(5) . .
C1 C Uani 0.37307(14) 1.1865(2) 0.37365(16) 1.000 0.0198(5) . .
C2 C Uani 0.36585(15) 1.3035(2) 0.28439(16) 1.000 0.0234(6) . .
C3 C Uani 0.41304(15) 1.2587(2) 0.19382(17) 1.000 0.0228(6) . .
C4 C Uani 0.46466(13) 1.1025(2) 0.19235(14) 1.000 0.0197(5) . .
C5 C Uani 0.47017(13) 0.9840(2) 0.28243(14) 1.000 0.0175(5) . .
C6 C Uani 0.42373(14) 1.0271(2) 0.37473(15) 1.000 0.0191(5) . .
C7 C Uani 0.53801(14) 0.6875(2) 0.34651(16) 1.000 0.0196(5) . .
C8 C Uani 0.62931(13) 0.4281(2) 0.36390(14) 1.000 0.0181(5) . .
C9 C Uani 0.65094(14) 0.2217(2) 0.50473(16) 1.000 0.0182(5) . .
C10 C Uani 0.70973(14) 0.1624(2) 0.41309(15) 1.000 0.0193(5) . .
C11 C Uani 0.72125(16) 0.2968(3) 0.22106(16) 1.000 0.0238(6) . .
H1 H Uiso 0.55310 0.81920 0.21550 1.000 0.0230 calc R
H2 H Uiso 0.33040 1.40900 0.28530 1.000 0.0280 calc R
H3 H Uiso 0.40970 1.33550 0.13320 1.000 0.0270 calc R
H3A H Uiso 0.5732(17) 0.441(3) 0.5020(19) 1.000 0.038(7) . .
H4 H Uiso 0.49630 1.07490 0.13100 1.000 0.0240 calc R
H6 H Uiso 0.42670 0.95080 0.43560 1.000 0.0230 calc R
H10A H Uiso 0.78520 0.15010 0.44310 1.000 0.0230 calc R
H10B H Uiso 0.68190 0.05260 0.37990 1.000 0.0230 calc R
H11A H Uiso 0.67320 0.22380 0.17000 1.000 0.0360 calc R
H11B H Uiso 0.79190 0.25050 0.23050 1.000 0.0360 calc R
H11C H Uiso 0.71990 0.41230 0.19020 1.000 0.0360 calc R

loop_
_atom_type_symbol
_atom_type_description
_atom_type_scat_dispersion_real
_atom_type_scat_dispersion_imag
_atom_type_scat_source
O O 0.0106 0.0060 'International Tables Vol C Tables 4.2.6.8 and 6.1.1.4'
N N 0.0061 0.0033 'International Tables Vol C Tables 4.2.6.8 and 6.1.1.4'
Cl Cl 0.1484 0.1585 'International Tables Vol C Tables 4.2.6.8 and 6.1.1.4'
H H 0.0000 0.0000 'International Tables Vol C Tables 4.2.6.8 and 6.1.1.4'
C C 0.0033 0.0016 'International Tables Vol C Tables 4.2.6.8 and 6.1.1.4'

loop_
_geom_angle_atom_site_label_1
_geom_angle_atom_site_label_2
_geom_angle_atom_site_label_3
_geom_angle
_geom_angle_publ_flag
C5 N1 C7 129.46(15) yes
C7 N2 C8 118.36(15) yes
C8 N3 C9 112.51(14) yes
C8 N4 C10 112.06(14) yes
C8 N4 C11 124.63(15) yes
C10 N4 C11 123.07(15) yes
C7 N1 H1 115.00 no
C5 N1 H1 115.00 no
C9 N3 H3A 127.1(16) no
C8 N3 H3A 120.2(16) no
Cl1 C1 C2 119.33(13) yes
C2 C1 C6 122.78(17) no
Cl1 C1 C6 117.87(14) yes
C1 C2 C3 117.98(15) no
C2 C3 C4 120.87(16) no
C3 C4 C5 120.66(16) no
C4 C5 C6 119.36(15) no
N1 C5 C4 116.99(15) yes
N1 C5 C6 123.65(15) yes
C1 C6 C5 118.35(16) no
O1 C7 N2 128.30(16) yes
N1 C7 N2 108.26(15) yes
O1 C7 N1 123.43(16) yes
N2 C8 N3 129.47(16) yes
N2 C8 N4 123.35(16) yes
N3 C8 N4 107.18(14) yes
O2 C9 C10 126.52(15) yes
N3 C9 C10 105.60(14) yes
O2 C9 N3 127.88(17) yes
N4 C10 C9 102.53(13) yes
C1 C2 H2 121.00 no
C3 C2 H2 121.00 no
C2 C3 H3 120.00 no
C4 C3 H3 120.00 no
C3 C4 H4 120.00 no
C5 C4 H4 120.00 no
C1 C6 H6 121.00 no
C5 C6 H6 121.00 no
N4 C10 H10A 111.00 no
N4 C10 H10B 111.00 no
C9 C10 H10A 111.00 no
C9 C10 H10B 111.00 no
H10A C10 H10B 109.00 no
N4 C11 H11A 109.00 no
N4 C11 H11B 109.00 no
N4 C11 H11C 109.00 no
H11A C11 H11B 110.00 no
H11A C11 H11C 109.00 no
H11B C11 H11C 109.00 no

loop_
_geom_bond_atom_site_label_1
_geom_bond_atom_site_label_2
_geom_bond_distance
_geom_bond_publ_flag
Cl1 C1 1.7417(19) yes
O1 C7 1.228(2) yes
O2 C9 1.206(2) yes
N1 C5 1.394(2) yes
N1 C7 1.375(2) yes
N2 C7 1.383(2) yes
N2 C8 1.295(2) yes
N3 C8 1.395(2) yes
N3 C9 1.360(2) yes
N4 C8 1.338(2) yes
N4 C10 1.447(2) yes
N4 C11 1.454(2) yes
N1 H1 0.8600 no
N3 H3A 0.81(2) no
C1 C6 1.385(2) no
C1 C2 1.385(2) no
C2 C3 1.384(3) no
C3 C4 1.372(2) no
C4 C5 1.402(2) no
C5 C6 1.393(2) no
C9 C10 1.517(3) no
C2 H2 0.9300 no
C3 H3 0.9300 no
C4 H4 0.9300 no
C6 H6 0.9300 no
C10 H10A 0.9700 no
C10 H10B 0.9700 no
C11 H11A 0.9600 no
C11 H11B 0.9600 no
C11 H11C 0.9600 no

loop_
_geom_contact_atom_site_label_1
_geom_contact_atom_site_label_2
_geom_contact_distance
_geom_contact_site_symmetry_2
_geom_contact_publ_flag
Cl1 C8 3.5656(18) 3_455 no
Cl1 C10 3.5746(18) 3_465 no
Cl1 C11 3.250(2) 4_465 no
Cl1 H10B 3.1100 3_465 no
Cl1 H11A 3.1200 4_465 no
Cl1 H11B 2.9500 4_465 no
Cl1 H11C 3.1400 4_465 no
O1 N3 2.679(2) . no
O1 C6 2.890(2) . no
O2 C2 3.358(2) 4_565 no
O2 C4 3.366(2) 2_565 no
O2 N1 2.924(2) 2_565 no
O1 H3A 2.14(2) . no
O1 H10A 2.7900 3_455 no
O1 H3 2.8600 2_575 no
O1 H6 2.3000 . no
O2 H1 2.0900 2_565 no
O2 H4 2.6300 2_565 no
N1 O2 2.924(2) 2_564 no
N2 C3 3.421(2) 1_545 no
N3 O1 2.679(2) . no
N3 C1 3.383(2) 1_545 no
N4 C6 3.423(2) 3_545 no
N4 C4 3.397(2) 1_545 no
N1 H10B 2.7700 1_565 no
N2 H11C 2.5400 . no
C1 N3 3.383(2) 1_565 no
C2 C8 3.465(3) 1_565 no
C2 O2 3.358(2) 4_464 no
C3 N2 3.421(2) 1_565 no
C3 C8 3.369(3) 1_565 no
C4 N4 3.397(2) 1_565 no
C4 C11 3.570(3) 1_565 no
C4 O2 3.366(2) 2_564 no
C5 C10 3.451(3) 1_565 no
C5 C11 3.450(3) 3_455 no
C6 O1 2.890(2) . no
C6 C11 3.378(3) 3_455 no
C6 N4 3.423(2) 3_455 no
C6 C9 3.376(3) 1_565 no
C8 Cl1 3.5656(18) 3_545 no
C8 C3 3.369(3) 1_545 no
C8 C2 3.465(3) 1_545 no
C9 C6 3.376(3) 1_545 no
C10 Cl1 3.5746(18) 3_535 no
C10 C5 3.451(3) 1_545 no
C11 C4 3.570(3) 1_545 no
C11 Cl1 3.250(2) 4_564 no
C11 C6 3.378(3) 3_545 no
C11 C5 3.450(3) 3_545 no
C4 H6 3.0500 2_574 no
C4 H11A 2.8900 1_565 no
C5 H10B 2.7900 1_565 no
C5 H11B 2.8800 3_455 no
C6 H11B 3.0400 3_455 no
C7 H3A 2.63(2) . no
C7 H6 2.8000 . no
C9 H1 3.0500 2_565 no
C10 H2 3.0700 3_535 no
H1 H4 2.2600 . no
H1 O2 2.0900 2_564 no
H1 C9 3.0500 2_564 no
H2 C10 3.0700 3_465 no
H3 O1 2.8600 2_574 no
H3 H10A 2.5200 4_464 no
H3A O1 2.14(2) . no
H3A C7 2.63(2) . no
H4 H1 2.2600 . no
H4 H11A 2.5000 1_565 no
H4 O2 2.6300 2_564 no
H4 H6 2.3400 2_574 no
H6 O1 2.3000 . no
H6 C7 2.8000 . no
H6 C4 3.0500 2_575 no
H6 H4 2.3400 2_575 no
H10A O1 2.7900 3_545 no
H10A H3 2.5200 4_565 no
H10B N1 2.7700 1_545 no
H10B C5 2.7900 1_545 no
H10B Cl1 3.1100 3_535 no
H11A C4 2.8900 1_545 no
H11A H4 2.5000 1_545 no
H11A Cl1 3.1200 4_564 no
H11B C5 2.8800 3_545 no
H11B C6 3.0400 3_545 no
H11B Cl1 2.9500 4_564 no
H11C N2 2.5400 . no
H11C Cl1 3.1400 4_564 no

loop_
_geom_hbond_atom_site_label_D
_geom_hbond_atom_site_label_H
_geom_hbond_atom_site_label_A
_geom_hbond_distance_DH
_geom_hbond_distance_HA
_geom_hbond_distance_DA
_geom_hbond_angle_DHA
_geom_hbond_site_symmetry_A
_geom_hbond_publ_flag
N1 H1 O2 0.8600 2.0900 2.924(2) 165.00 2_564 yes
N3 H3A O1 0.81(2) 2.14(2) 2.679(2) 124(2) . yes
C6 H6 O1 0.9300 2.3000 2.890(2) 121.00 . yes
C11 H11C N2 0.9600 2.5400 2.880(3) 101.00 . yes

loop_
_geom_torsion_atom_site_label_1
_geom_torsion_atom_site_label_2
_geom_torsion_atom_site_label_3
_geom_torsion_atom_site_label_4
_geom_torsion
_geom_torsion_publ_flag
C5 N1 C7 N2 -179.24(16) no
C7 N1 C5 C4 -176.98(17) no
C7 N1 C5 C6 3.9(3) no
C5 N1 C7 O1 1.8(3) no
C8 N2 C7 N1 173.75(15) no
C8 N2 C7 O1 -7.3(3) no
C7 N2 C8 N4 -179.29(16) no
C7 N2 C8 N3 0.5(3) no
C9 N3 C8 N4 -3.5(2) no
C9 N3 C8 N2 176.68(18) no
C8 N3 C9 C10 3.75(19) no
C8 N3 C9 O2 -175.54(18) no
C10 N4 C8 N2 -178.52(16) no
C11 N4 C8 N2 -4.1(3) no
C10 N4 C8 N3 1.65(19) no
C11 N4 C10 C9 -174.01(16) no
C11 N4 C8 N3 176.08(16) no
C8 N4 C10 C9 0.52(18) no
C2 C1 C6 C5 0.7(3) no
Cl1 C1 C2 C3 177.07(14) no
C6 C1 C2 C3 -1.0(3) no
Cl1 C1 C6 C5 -177.48(13) no
C1 C2 C3 C4 0.5(3) no
C2 C3 C4 C5 0.4(3) no
C3 C4 C5 N1 -179.94(16) no
C3 C4 C5 C6 -0.8(3) no
C4 C5 C6 C1 0.3(3) no
N1 C5 C6 C1 179.35(16) no
N3 C9 C10 N4 -2.52(18) no
O2 C9 C10 N4 176.78(17) no
